data_7246920
loop_
_publ_author_name
'Lee, Hyeong-Hwan'
'Oh, Jihye'
'Lee, Shim Sung'
'Park, In-Hyeok'

_publ_section_title
;
 Preparation of one-dimensional coordination polymers of a flexible
 tripyridyl disulfide with diverse topologies
;
_journal_issue 28
_journal_name_full CrystEngComm
_journal_page_first 4033
_journal_page_last 4038
_journal_paper_doi 10.1039/D3CE00457K
_journal_volume 25
_journal_year 2023
_chemical_formula_sum 'C19 H18 Ag F6 N4 P S2'
_chemical_formula_weight 619.33
_space_group_crystal_system triclinic
_space_group_IT_number 2
_space_group_name_Hall '-P 1'
_space_group_name_H-M_alt 'P -1'
_atom_sites_solution_hydrogens geom
_audit_creation_method SHELXL-2018/3
_audit_update_record
;
2023-06-18 deposited with the CCDC.	2023-06-23 downloaded from the CCDC.
;
_cell_angle_alpha 68.6860(10)
_cell_angle_beta 78.0620(10)
_cell_angle_gamma 89.6740(10)
_cell_formula_units_Z 2
_cell_length_a 8.05010(10)
_cell_length_b 12.5630(2)
_cell_length_c 12.6704(2)
_cell_measurement_reflns_used 7977
_cell_measurement_temperature 173(2)
_cell_measurement_theta_max 27.99
_cell_measurement_theta_min 2.59
_cell_volume 1164.54(3)
_computing_cell_refinement 'Bruker APEXII'
_computing_data_collection 'Bruker APEXII'
_computing_data_reduction 'Bruker APEX software'
_computing_molecular_graphics ORTEP
_computing_publication_material CIFTAB
_computing_structure_refinement SHELXL
_computing_structure_solution SHELXS
_diffrn_ambient_temperature 173(2)
_diffrn_measured_fraction_theta_full 1.000
_diffrn_measured_fraction_theta_max 1.000
_diffrn_measurement_device_type 'CCD detector'
_diffrn_measurement_method 'phi and omega scans'
_diffrn_radiation_type MoK\a
_diffrn_radiation_wavelength 0.71073
_diffrn_reflns_av_R_equivalents 0.0256
_diffrn_reflns_av_unetI/netI 0.0226
_diffrn_reflns_Laue_measured_fraction_full 1.000
_diffrn_reflns_Laue_measured_fraction_max 1.000
_diffrn_reflns_limit_h_max 9
_diffrn_reflns_limit_h_min -9
_diffrn_reflns_limit_k_max 15
_diffrn_reflns_limit_k_min -15
_diffrn_reflns_limit_l_max 15
_diffrn_reflns_limit_l_min -15
_diffrn_reflns_number 19065
_diffrn_reflns_point_group_measured_fraction_full 1.000
_diffrn_reflns_point_group_measured_fraction_max 1.000
_diffrn_reflns_theta_full 25.242
_diffrn_reflns_theta_max 25.999
_diffrn_reflns_theta_min 1.745
_diffrn_source 'fine-focus sealed tube'
_exptl_absorpt_coefficient_mu 1.177
_exptl_absorpt_correction_T_max 0.859
_exptl_absorpt_correction_T_min 0.823
_exptl_absorpt_correction_type multi-scan
_exptl_absorpt_process_details SADABS
_exptl_crystal_colour yellow
_exptl_crystal_density_diffrn 1.766
_exptl_crystal_description block
_exptl_crystal_F_000 616
_exptl_crystal_size_max 0.179
_exptl_crystal_size_mid 0.166
_exptl_crystal_size_min 0.129
_refine_diff_density_max 0.795
_refine_diff_density_min -0.725
_refine_diff_density_rms 0.064
_refine_ls_extinction_method none
_refine_ls_goodness_of_fit_ref 1.039
_refine_ls_hydrogen_treatment constr
_refine_ls_matrix_type full
_refine_ls_number_parameters 337
_refine_ls_number_reflns 4588
_refine_ls_number_restraints 152
_refine_ls_restrained_S_all 1.252
_refine_ls_R_factor_all 0.0358
_refine_ls_R_factor_gt 0.0293
_refine_ls_shift/su_max 0.001
_refine_ls_shift/su_mean 0.000
_refine_ls_structure_factor_coef Fsqd
_refine_ls_weighting_details 'w=1/[\s^2^(Fo^2^)+(0.0303P)^2^+1.0961P] where P=(Fo^2^+2Fc^2^)/3'
_refine_ls_weighting_scheme calc
_refine_ls_wR_factor_gt 0.0678
_refine_ls_wR_factor_ref 0.0705
_reflns_Friedel_coverage 0.000
_reflns_number_gt 4005
_reflns_number_total 4588
_reflns_threshold_expression 'I > 2\s(I)'
_cod_data_source_file d3ce00457k2.cif
_cod_data_source_block 3
_cod_depositor_comments
;
The following automatic conversions were performed:

data item '_exptl_absorpt_correction_type' value 'MULTI-SCAN' was
changed to 'multi-scan' in accordance with the
/home/data/users/saulius/crontab/automatic-downloads/rss-feeds/RSC/lib/dictionaries/cif_core.dic
dictionary named 'cif_core.dic' version 2.4.2 last updated on
2011-04-26.

Automatic conversion script
Id: cif_fix_values 8170 2020-07-09 18:12:32Z antanas 

 Adding full bibliography for 7246919--7246922.cif.
;
_cod_database_code 7246920
_shelx_shelxl_version_number 2018/3
_shelx_space_group_comment
;
The symmetry employed for this shelxl refinement is uniquely defined
by the following loop, which should always be used as a source of
symmetry information in preference to the above space-group names.
They are only intended as comments.
;
_shelx_estimated_absorpt_t_min 0.817
_shelx_estimated_absorpt_t_max 0.863

loop_
_space_group_symop_operation_xyz
'x, y, z'
'-x, -y, -z'

loop_
_atom_site_label
_atom_site_type_symbol
_atom_site_fract_x
_atom_site_fract_y
_atom_site_fract_z
_atom_site_U_iso_or_equiv
_atom_site_adp_type
_atom_site_occupancy
_atom_site_site_symmetry_order
_atom_site_calc_flag
_atom_site_refinement_flags_posn
_atom_site_refinement_flags_adp
_atom_site_refinement_flags_occupancy
_atom_site_disorder_assembly
_atom_site_disorder_group
Ag1 Ag 0.61595(3) 0.71195(2) 0.75893(2) 0.04008(8) Uani 1 1 d . . . . .
S1 S 0.81128(9) 0.95927(7) 0.64108(6) 0.04123(18) Uani 1 1 d . . . . .
S2 S 0.35788(8) 0.59334(6) 0.94423(6) 0.03286(15) Uani 1 1 d . . . . .
N1 N 0.5522(3) 1.19382(18) 0.36473(18) 0.0328(5) Uani 1 1 d . . . . .
N2 N 0.5456(3) 0.84272(19) 0.89725(17) 0.0305(5) Uani 1 1 d . . . . .
N3 N -0.1352(3) 0.67115(18) 0.81752(18) 0.0318(5) Uani 1 1 d . . . . .
N4 N 0.6192(4) 0.5400(2) 0.6915(3) 0.0610(6) Uani 1 1 d . U . . .
C1 C 0.5354(4) 1.2065(2) 0.4664(2) 0.0381(6) Uani 1 1 d . . . . .
H4A H 0.467077 1.264325 0.479291 0.046 Uiso 1 1 calc R U . . .
C2 C 0.6118(4) 1.1402(2) 0.5541(2) 0.0384(6) Uani 1 1 d . . . . .
H5A H 0.596379 1.153241 0.624667 0.046 Uiso 1 1 calc R U . . .
C3 C 0.7109(3) 1.0549(2) 0.5380(2) 0.0325(6) Uani 1 1 d . . . . .
C4 C 0.7305(3) 1.0415(2) 0.4316(2) 0.0345(6) Uani 1 1 d . . . . .
H2A H 0.797841 0.984092 0.416538 0.041 Uiso 1 1 calc R U . . .
C5 C 0.6513(3) 1.1121(2) 0.3490(2) 0.0348(6) Uani 1 1 d . . . . .
H3A H 0.667574 1.102679 0.276614 0.042 Uiso 1 1 calc R U . . .
C6 C 0.7544(4) 0.9977(3) 0.7684(2) 0.0439(7) Uani 1 1 d . . . . .
H6A H 0.837634 0.966957 0.817523 0.053 Uiso 1 1 calc R U . . .
H6B H 0.766670 1.082255 0.742326 0.053 Uiso 1 1 calc R U . . .
C7 C 0.5779(3) 0.9566(2) 0.8427(2) 0.0339(6) Uani 1 1 d . . . . .
C8 C 0.4600(4) 1.0331(3) 0.8583(2) 0.0429(7) Uani 1 1 d . . . . .
H8A H 0.486443 1.113225 0.818291 0.051 Uiso 1 1 calc R U . . .
C9 C 0.3037(4) 0.9917(3) 0.9325(2) 0.0437(7) Uani 1 1 d . . . . .
H9A H 0.220325 1.042697 0.943518 0.052 Uiso 1 1 calc R U . . .
C10 C 0.2705(3) 0.8753(2) 0.9904(2) 0.0370(6) Uani 1 1 d . . . . .
H10A H 0.164404 0.844854 1.042947 0.044 Uiso 1 1 calc R U . . .
C11 C 0.3939(3) 0.8029(2) 0.9711(2) 0.0295(5) Uani 1 1 d . . . . .
C12 C 0.3671(3) 0.6752(2) 1.0356(2) 0.0339(6) Uani 1 1 d . . . . .
H12A H 0.259563 0.657871 1.095256 0.041 Uiso 1 1 calc R U . . .
H12B H 0.460988 0.649647 1.076447 0.041 Uiso 1 1 calc R U . . .
C13 C 0.1652(3) 0.6256(2) 0.8987(2) 0.0281(5) Uani 1 1 d . . . . .
C14 C 0.0316(3) 0.6702(2) 0.9543(2) 0.0329(6) Uani 1 1 d . . . . .
H14A H 0.040099 0.685546 1.021131 0.040 Uiso 1 1 calc R U . . .
C15 C -0.1132(3) 0.6915(2) 0.9107(2) 0.0350(6) Uani 1 1 d . . . . .
H15A H -0.203221 0.722610 0.949022 0.042 Uiso 1 1 calc R U . . .
C16 C -0.0079(3) 0.6246(2) 0.7671(2) 0.0341(6) Uani 1 1 d . . . . .
H16A H -0.022037 0.606529 0.702708 0.041 Uiso 1 1 calc R U . . .
C17 C 0.1423(3) 0.6015(2) 0.8038(2) 0.0326(6) Uani 1 1 d . . . . .
H17A H 0.229629 0.569379 0.764554 0.039 Uiso 1 1 calc R U . . .
C18 C 0.7116(5) 0.4177(3) 0.5707(3) 0.0602(8) Uani 1 1 d . U . . .
H18A H 0.771317 0.353612 0.613551 0.090 Uiso 0.307(5) 1 calc R U P . .
H18B H 0.787957 0.464482 0.497114 0.090 Uiso 0.307(5) 1 calc R U P . .
H18C H 0.610995 0.388018 0.554928 0.090 Uiso 0.307(5) 1 calc R U P . .
H18D H 0.675529 0.450463 0.496845 0.090 Uiso 0.693(5) 1 calc R U P . .
H18E H 0.658889 0.339593 0.613281 0.090 Uiso 0.693(5) 1 calc R U P . .
H18F H 0.835851 0.416057 0.555467 0.090 Uiso 0.693(5) 1 calc R U P . .
C19 C 0.6600(5) 0.4867(3) 0.6386(3) 0.0542(6) Uani 1 1 d . U . . .
P1 P 0.13623(12) 0.27941(7) 0.70916(7) 0.0558(2) Uani 1 1 d D U . . .
F1 F 0.3218(8) 0.2355(7) 0.6811(8) 0.070(3) Uani 0.307(5) 1 d D U P A 1
F2 F 0.2471(11) 0.4064(5) 0.6737(8) 0.096(3) Uani 0.307(5) 1 d D U P A 1
F3 F -0.0198(9) 0.3372(7) 0.7599(6) 0.089(3) Uani 0.307(5) 1 d D U P A 1
F4 F 0.0549(10) 0.1609(5) 0.7686(8) 0.088(3) Uani 0.307(5) 1 d D U P A 1
F1X F 0.3300(4) 0.3009(4) 0.6676(4) 0.0794(13) Uani 0.693(5) 1 d D U P A 2
F2X F 0.1026(6) 0.4028(2) 0.7006(3) 0.0827(13) Uani 0.693(5) 1 d D U P A 2
F3X F -0.0729(3) 0.2490(3) 0.7435(3) 0.0698(11) Uani 0.693(5) 1 d D U P A 2
F4X F 0.1484(5) 0.1485(2) 0.7135(3) 0.0685(10) Uani 0.693(5) 1 d D U P A 2
F5 F 0.1514(4) 0.2426(2) 0.84062(18) 0.0930(8) Uani 1 1 d . . . . .
F6 F 0.1174(3) 0.3155(2) 0.57888(18) 0.0777(6) Uani 1 1 d . . . . .

loop_
_atom_site_aniso_label
_atom_site_aniso_U_11
_atom_site_aniso_U_22
_atom_site_aniso_U_33
_atom_site_aniso_U_23
_atom_site_aniso_U_13
_atom_site_aniso_U_12
Ag1 0.02994(12) 0.05737(15) 0.04160(13) -0.02375(10) -0.01670(9) 0.01214(10)
S1 0.0270(3) 0.0546(4) 0.0335(3) -0.0051(3) -0.0087(3) 0.0013(3)
S2 0.0258(3) 0.0331(3) 0.0387(3) -0.0098(3) -0.0116(3) 0.0093(3)
N1 0.0328(12) 0.0349(12) 0.0321(11) -0.0119(9) -0.0110(9) -0.0020(10)
N2 0.0267(11) 0.0398(13) 0.0267(10) -0.0117(9) -0.0109(8) 0.0027(9)
N3 0.0234(11) 0.0354(12) 0.0374(11) -0.0131(10) -0.0090(9) 0.0045(9)
N4 0.0763(15) 0.0518(13) 0.0589(13) -0.0226(10) -0.0195(11) 0.0127(11)
C1 0.0468(17) 0.0349(14) 0.0349(14) -0.0138(12) -0.0122(12) 0.0020(13)
C2 0.0517(17) 0.0365(15) 0.0289(13) -0.0123(11) -0.0125(12) -0.0017(13)
C3 0.0223(12) 0.0378(14) 0.0316(13) -0.0062(11) -0.0057(10) -0.0077(11)
C4 0.0214(12) 0.0450(16) 0.0351(13) -0.0138(12) -0.0040(10) 0.0000(11)
C5 0.0303(14) 0.0443(16) 0.0295(13) -0.0136(12) -0.0062(10) -0.0030(12)
C6 0.0407(16) 0.0541(18) 0.0349(14) -0.0091(13) -0.0172(12) -0.0113(14)
C7 0.0353(14) 0.0439(16) 0.0258(12) -0.0123(11) -0.0149(10) -0.0025(12)
C8 0.064(2) 0.0370(15) 0.0335(14) -0.0142(12) -0.0204(13) 0.0033(14)
C9 0.0540(18) 0.0485(17) 0.0378(15) -0.0235(13) -0.0160(13) 0.0182(15)
C10 0.0327(14) 0.0491(17) 0.0317(13) -0.0179(12) -0.0070(11) 0.0072(12)
C11 0.0279(13) 0.0402(14) 0.0227(11) -0.0117(10) -0.0106(9) 0.0044(11)
C12 0.0273(13) 0.0449(16) 0.0269(12) -0.0081(11) -0.0100(10) 0.0052(12)
C13 0.0235(12) 0.0238(12) 0.0314(12) -0.0036(10) -0.0059(10) 0.0009(10)
C14 0.0247(13) 0.0416(15) 0.0350(13) -0.0170(12) -0.0068(10) 0.0042(11)
C15 0.0234(13) 0.0437(16) 0.0425(14) -0.0218(12) -0.0061(11) 0.0078(11)
C16 0.0286(13) 0.0399(15) 0.0374(14) -0.0185(12) -0.0077(11) 0.0042(11)
C17 0.0254(13) 0.0340(14) 0.0401(14) -0.0169(11) -0.0053(10) 0.0071(11)
C18 0.0721(18) 0.0471(15) 0.0656(16) -0.0262(13) -0.0144(14) 0.0073(14)
C19 0.0696(14) 0.0456(13) 0.0552(13) -0.0235(10) -0.0217(11) 0.0119(11)
P1 0.0538(5) 0.0494(5) 0.0483(5) -0.0128(4) 0.0127(4) 0.0141(4)
F1 0.055(4) 0.084(6) 0.067(4) -0.033(5) 0.004(3) 0.024(4)
F2 0.104(6) 0.066(5) 0.102(6) -0.025(4) 0.000(5) 0.004(5)
F3 0.065(5) 0.118(7) 0.056(4) -0.015(4) 0.008(3) 0.051(5)
F4 0.079(6) 0.078(5) 0.089(6) -0.022(4) 0.005(4) -0.034(5)
F1X 0.0433(18) 0.117(4) 0.086(3) -0.060(3) 0.0104(16) -0.013(2)
F2X 0.119(4) 0.0445(18) 0.086(2) -0.0343(17) -0.008(2) 0.021(2)
F3X 0.0520(18) 0.078(2) 0.0616(18) -0.0137(16) 0.0033(14) -0.0018(16)
F4X 0.094(3) 0.0485(17) 0.073(2) -0.0312(16) -0.0221(19) 0.0159(17)
F5 0.124(2) 0.0985(18) 0.0530(12) -0.0316(12) -0.0073(13) 0.0571(16)
F6 0.0780(15) 0.0842(16) 0.0591(12) -0.0180(11) -0.0052(11) 0.0117(12)

loop_
_atom_type_symbol
_atom_type_description
_atom_type_scat_dispersion_real
_atom_type_scat_dispersion_imag
_atom_type_scat_source
C C 0.0033 0.0016 'International Tables Vol C Tables 4.2.6.8 and 6.1.1.4'
H H 0.0000 0.0000 'International Tables Vol C Tables 4.2.6.8 and 6.1.1.4'
N N 0.0061 0.0033 'International Tables Vol C Tables 4.2.6.8 and 6.1.1.4'
F F 0.0171 0.0103 'International Tables Vol C Tables 4.2.6.8 and 6.1.1.4'
P P 0.1023 0.0942 'International Tables Vol C Tables 4.2.6.8 and 6.1.1.4'
S S 0.1246 0.1234 'International Tables Vol C Tables 4.2.6.8 and 6.1.1.4'
Ag Ag -0.8971 1.1015 'International Tables Vol C Tables 4.2.6.8 and 6.1.1.4'

loop_
_geom_angle_atom_site_label_1
_geom_angle_atom_site_label_2
_geom_angle_atom_site_label_3
_geom_angle
_geom_angle_site_symmetry_1
_geom_angle_site_symmetry_3
_geom_angle_publ_flag
N3 Ag1 N1 155.48(8) 1_655 2_676 ?
N3 Ag1 N4 92.65(9) 1_655 . ?
N1 Ag1 N4 91.40(9) 2_676 . ?
N3 Ag1 S2 107.30(6) 1_655 . ?
N1 Ag1 S2 96.97(6) 2_676 . ?
N4 Ag1 S2 88.53(7) . . ?
C3 S1 C6 105.12(14) . . ?
C13 S2 C12 104.48(12) . . ?
C13 S2 Ag1 107.18(8) . . ?
C12 S2 Ag1 99.32(9) . . ?
C1 N1 C5 116.5(2) . . ?
C1 N1 Ag1 119.62(18) . 2_676 ?
C5 N1 Ag1 123.15(17) . 2_676 ?
C7 N2 C11 118.2(2) . . ?
C16 N3 C15 116.7(2) . . ?
C16 N3 Ag1 124.49(17) . 1_455 ?
C15 N3 Ag1 118.83(16) . 1_455 ?
C19 N4 Ag1 159.1(3) . . ?
N1 C1 C2 123.8(3) . . ?
C3 C2 C1 119.3(2) . . ?
C2 C3 C4 117.4(2) . . ?
C2 C3 S1 125.7(2) . . ?
C4 C3 S1 116.8(2) . . ?
C5 C4 C3 119.2(3) . . ?
N1 C5 C4 123.8(2) . . ?
C7 C6 S1 116.37(19) . . ?
N2 C7 C8 122.3(3) . . ?
N2 C7 C6 116.3(2) . . ?
C8 C7 C6 121.2(3) . . ?
C9 C8 C7 119.2(3) . . ?
C10 C9 C8 118.9(3) . . ?
C9 C10 C11 119.2(3) . . ?
N2 C11 C10 122.2(2) . . ?
N2 C11 C12 116.4(2) . . ?
C10 C11 C12 121.4(2) . . ?
C11 C12 S2 114.40(17) . . ?
C17 C13 C14 117.7(2) . . ?
C17 C13 S2 118.15(19) . . ?
C14 C13 S2 124.1(2) . . ?
C15 C14 C13 118.8(2) . . ?
N3 C15 C14 124.0(2) . . ?
N3 C16 C17 123.3(2) . . ?
C16 C17 C13 119.5(2) . . ?
N4 C19 C18 179.7(4) . . ?
F1X P1 F2X 96.0(2) . . ?
F4 P1 F6 104.8(4) . . ?
F1X P1 F6 90.1(2) . . ?
F2X P1 F6 88.42(17) . . ?
F4 P1 F3 94.8(3) . . ?
F6 P1 F3 100.7(3) . . ?
F4 P1 F5 74.5(4) . . ?
F1X P1 F5 90.9(2) . . ?
F2X P1 F5 91.59(17) . . ?
F6 P1 F5 178.94(15) . . ?
F3 P1 F5 78.5(3) . . ?
F4 P1 F1 92.7(3) . . ?
F6 P1 F1 92.5(4) . . ?
F3 P1 F1 162.5(5) . . ?
F5 P1 F1 88.3(4) . . ?
F1X P1 F4X 90.17(18) . . ?
F2X P1 F4X 172.6(2) . . ?
F6 P1 F4X 87.52(15) . . ?
F5 P1 F4X 92.35(16) . . ?
F1X P1 F3X 173.5(2) . . ?
F2X P1 F3X 88.33(18) . . ?
F6 P1 F3X 85.16(15) . . ?
F5 P1 F3X 93.78(16) . . ?
F4X P1 F3X 85.21(17) . . ?
F4 P1 F2 165.1(5) . . ?
F6 P1 F2 89.8(3) . . ?
F3 P1 F2 85.1(3) . . ?
F5 P1 F2 90.9(3) . . ?
F1 P1 F2 83.6(3) . . ?

loop_
_geom_bond_atom_site_label_1
_geom_bond_atom_site_label_2
_geom_bond_distance
_geom_bond_site_symmetry_2
_geom_bond_publ_flag
Ag1 N3 2.270(2) 1_655 ?
Ag1 N1 2.280(2) 2_676 ?
Ag1 N4 2.595(3) . ?
Ag1 S2 2.7428(7) . ?
S1 C3 1.757(3) . ?
S1 C6 1.817(3) . ?
S2 C13 1.759(2) . ?
S2 C12 1.819(3) . ?
N1 C1 1.334(3) . ?
N1 C5 1.343(3) . ?
N2 C7 1.343(3) . ?
N2 C11 1.346(3) . ?
N3 C16 1.340(3) . ?
N3 C15 1.341(3) . ?
N4 C19 1.112(4) . ?
C1 C2 1.382(4) . ?
C2 C3 1.381(4) . ?
C3 C4 1.396(4) . ?
C4 C5 1.372(4) . ?
C6 C7 1.508(4) . ?
C7 C8 1.383(4) . ?
C8 C9 1.379(4) . ?
C9 C10 1.375(4) . ?
C10 C11 1.387(4) . ?
C11 C12 1.505(4) . ?
C13 C17 1.389(4) . ?
C13 C14 1.390(3) . ?
C14 C15 1.375(4) . ?
C16 C17 1.376(4) . ?
C18 C19 1.433(5) . ?
P1 F4 1.484(5) . ?
P1 F1X 1.531(3) . ?
P1 F2X 1.541(3) . ?
P1 F6 1.585(2) . ?
P1 F3 1.586(5) . ?
P1 F5 1.590(2) . ?
P1 F1 1.605(5) . ?
P1 F4X 1.628(3) . ?
P1 F3X 1.660(3) . ?
P1 F2 1.695(6) . ?
